data_1536103
loop_
_publ_author_name
'Nordmark, E.L.'
'Wallner, O.'
'Haeussermann, U.'

_publ_section_title
;
 Polymorphism of Ir Sn4
;
_journal_name_full 'Journal of Solid State Chemistry'
_journal_page_first 34
_journal_page_last 35
_journal_volume 168
_journal_year 2002
_chemical_formula_sum 'Ir Sn4'
_space_group_IT_number 142
_symmetry_space_group_name_Hall '-I 4bd 2c'
_symmetry_space_group_name_H-M 'I 41/a c d :2'
_cell_angle_alpha 90
_cell_angle_beta 90
_cell_angle_gamma 90
_cell_formula_units_Z 8
_cell_length_a 6.3096
_cell_length_b 6.3096
_cell_length_c 22.77
_cell_volume 906.498
_citation_journal_id_ASTM JSSCBI
_cod_data_source_file Nordmark_JSSCBI_2002_695.cif
_cod_data_source_block Ir1Sn4
_cod_original_cell_volume 906.4976
_cod_original_formula_sum 'Ir1 Sn4'
_cod_database_code 1536103

loop_
_symmetry_equiv_pos_as_xyz
x,y,z
-y+1/4,x+3/4,z+1/4
-x+1/2,-y,z+1/2
y+1/4,-x+1/4,z+3/4
x,-y,-z+1/2
y+1/4,x+3/4,-z+3/4
-x+1/2,y,-z
-y+1/4,-x+1/4,-z+1/4
-x,-y,-z
y-1/4,-x-3/4,-z-1/4
x-1/2,y,-z-1/2
-y-1/4,x-1/4,-z-3/4
-x,y,z-1/2
-y-1/4,-x-3/4,z-3/4
x-1/2,-y,z
y-1/4,x-1/4,z-1/4
x+1/2,y+1/2,z+1/2
-y+3/4,x+5/4,z+3/4
-x+1,-y+1/2,z+1
y+3/4,-x+3/4,z+5/4
x+1/2,-y+1/2,-z+1
y+3/4,x+5/4,-z+5/4
-x+1,y+1/2,-z+1/2
-y+3/4,-x+3/4,-z+3/4
-x+1/2,-y+1/2,-z+1/2
y+1/4,-x-1/4,-z+1/4
x,y+1/2,-z
-y+1/4,x+1/4,-z-1/4
-x+1/2,y+1/2,z
-y+1/4,-x-1/4,z-1/4
x,-y+1/2,z+1/2
y+1/4,x+1/4,z+1/4

loop_
_atom_site_label
_atom_site_type_symbol
_atom_site_fract_x
_atom_site_fract_y
_atom_site_fract_z
_atom_site_occupancy
_atom_site_U_iso_or_equiv
Ir1 Ir 0 0.25 0.125 1 0.0
Sn1 Sn 0.17292 0.5766 0.06143 1 0.0
